data_4321875
loop_
_publ_author_name
'Masako Kato'
'Chizuko Kosuge'
'Katsuyuki Morii'
'Jeung Sun Ahn'
'Hiroshi Kitagawa'
'Tadaoki Mitani'
'Michio Matsushita'
'Tatsuhisa Kato'
'Shigenobu Yano'
'Masaru Kimura'

_publ_contact_author_address
;
   Dr Masako Kato
   Department of Chemistry
   Faculty of Science
   Nara Women's University
   Nara 630-8504, Japan
;
_publ_contact_author_email kato@cc.nara-wu.ac.jp
_publ_contact_author_fax 81-742-20-3393
_publ_contact_author_name 'Masako Kato'
_publ_contact_author_phone 81-742-20-3393
_publ_section_title
;
 Luminescence Properties and Crystal Structures of
 Dicyano(diimine)platinum(II) Complexes Controlled by Pt...Pt and \p-\p
 Interactions
;
_journal_name_full 'Inorganic Chemistry'
_journal_page_first 1638
_journal_page_last 1641
_journal_paper_doi 10.1021/ic981027a
_journal_volume 38
_journal_year 1999
_chemical_formula_moiety '(Pt C20 H12 N4) 0.5(H2 O)'
_chemical_formula_structural '(Pt (CN)2 (C18 H12 N2) (H2 O)0.5'
_chemical_formula_sum 'C20 H13 N4 O0.5 Pt'
_chemical_formula_weight 512.44
_space_group_IT_number 61
_symmetry_cell_setting orthorhombic
_symmetry_Int_Tables_number 61
_symmetry_space_group_name_Hall '-P 2ac 2ab'
_symmetry_space_group_name_H-M 'P b c a'
_audit_creation_date 'Tue Aug 11 19:12:51 1998'
_audit_creation_method 'from TEXRAY.INF file'
_cell_angle_alpha 90
_cell_angle_beta 90
_cell_angle_gamma 90
_cell_formula_units_Z 8
_cell_length_a 27.99(1)
_cell_length_b 18.318(8)
_cell_length_c 6.68(1)
_cell_measurement_reflns_used 25
_cell_measurement_temperature 293.2
_cell_measurement_theta_max 15.0
_cell_measurement_theta_min 14.7
_cell_volume 3425(5)
_computing_cell_refinement 'Rigaku/AFC Diffractometer Control'
_computing_data_collection 'Rigaku/AFC Diffractometer Control'
_computing_data_reduction teXsan
_computing_molecular_graphics 'ORTEPII(Johnson, 1976)'
_computing_publication_material teXsan
_computing_structure_refinement teXsan
_computing_structure_solution 'DIRDIF92 (PATTY)'
_diffrn_ambient_temperature 293.2
_diffrn_measurement_device_type 'Rigaku AFC7R'
_diffrn_measurement_method \w-2\q
_diffrn_orient_matrix_UB_11 -0.01475
_diffrn_orient_matrix_UB_12 0.03314
_diffrn_orient_matrix_UB_13 -0.10163
_diffrn_orient_matrix_UB_21 0.02966
_diffrn_orient_matrix_UB_22 0.03042
_diffrn_orient_matrix_UB_23 -0.00098
_diffrn_orient_matrix_UB_31 0.01338
_diffrn_orient_matrix_UB_32 -0.03092
_diffrn_orient_matrix_UB_33 -0.10989
_diffrn_radiation_detector 'scintillation counter'
_diffrn_radiation_monochromator graphite
_diffrn_radiation_source 'Rigaku rotating anode'
_diffrn_radiation_type 'Mo K\a'
_diffrn_radiation_wavelength 0.7107
_diffrn_reflns_av_R_equivalents 0.000
_diffrn_reflns_av_sigmaI/netI 0.156
_diffrn_reflns_limit_h_max 36
_diffrn_reflns_limit_h_min 0
_diffrn_reflns_limit_k_max 23
_diffrn_reflns_limit_k_min 0
_diffrn_reflns_limit_l_max 0
_diffrn_reflns_limit_l_min -8
_diffrn_reflns_number 4510
_diffrn_reflns_reduction_process 'Lp corrections applied'
_diffrn_reflns_theta_max 27.51
_diffrn_reflns_theta_min 2.18
_diffrn_standards_decay_% 1.98
_diffrn_standards_interval_count 150
_diffrn_standards_number 3
_exptl_absorpt_coefficient_mu 8.172
_exptl_absorpt_correction_T_max 0.849
_exptl_absorpt_correction_T_min 0.448
_exptl_absorpt_correction_type psi-scan
_exptl_absorpt_process_details '(North, Phillips & Mathews, 1968)'
_exptl_crystal_colour red
_exptl_crystal_density_diffrn 1.987
_exptl_crystal_density_meas 1.99
_exptl_crystal_density_method 'flotation in dibromomethane/benzene'
_exptl_crystal_description prismatic
_exptl_crystal_F_000 1944.00
_exptl_crystal_size_max 0.280
_exptl_crystal_size_mid 0.170
_exptl_crystal_size_min 0.020
_refine_diff_density_max 2.65
_refine_diff_density_min -2.66
_refine_ls_extinction_method none
_refine_ls_goodness_of_fit_all 1.011
_refine_ls_goodness_of_fit_ref 1.011
_refine_ls_hydrogen_treatment noref
_refine_ls_matrix_type full
_refine_ls_number_constraints 0
_refine_ls_number_parameters 230
_refine_ls_number_reflns 3950
_refine_ls_number_restraints 0
_refine_ls_R_factor_all 0.1559
_refine_ls_R_factor_gt 0.0399
_refine_ls_shift/su_max 0.0170
_refine_ls_shift/su_mean 0.0010
_refine_ls_structure_factor_coef Fsqd
_refine_ls_weighting_details 'w = 1/[\s^2^(Fo^2^) + 0.00302(Fo^2^)^2^]'
_refine_ls_weighting_scheme calc
_refine_ls_wR_factor_all 0.1426
_refine_ls_wR_factor_gt 0.1038
_refine_ls_wR_factor_ref 0.1426
_reflns_number_gt 1598
_reflns_number_total 4510
_reflns_threshold_expression I>2.0\s(I)
_cod_data_source_file ic981027a_1.cif
_cod_data_source_block '[Pt(CN)2(i-biq)].0.5H2O@293K'
_cod_original_cell_volume 3425(8)
_cod_original_sg_symbol_H-M 'P b c a '
_cod_original_formula_sum 'C20 H13 N4 O0.50 Pt '
_cod_database_code 4321875

loop_
_symmetry_equiv_pos_as_xyz
x,y,z
1/2+x,1/2-y,-z
-x,1/2+y,1/2-z
1/2-x,-y,1/2+z
-x,-y,-z
1/2-x,1/2+y,z
x,1/2-y,1/2+z
1/2+x,y,1/2-z

loop_
_atom_site_label
_atom_site_type_symbol
_atom_site_fract_x
_atom_site_fract_y
_atom_site_fract_z
_atom_site_U_iso_or_equiv
_atom_site_adp_type
_atom_site_occupancy
Pt1 Pt 0.07190(2) 0.25230(2) 0.29191(7) 0.0430(1) Uani 1.00
O1 O 0.2443(8) 0.244(2) 0.058(3) 0.088(6) Uiso 0.50
N1 N 0.0101(4) 0.3124(4) 0.274(1) 0.035(3) Uani 1.00
N2 N 0.1010(4) 0.3560(4) 0.305(2) 0.042(3) Uani 1.00
N3 N 0.0137(5) 0.1087(5) 0.264(2) 0.061(4) Uani 1.00
N4 N 0.1682(5) 0.1712(7) 0.322(2) 0.075(5) Uani 1.00
C1 C -0.0340(5) 0.2853(5) 0.256(2) 0.046(4) Uani 1.00
C2 C -0.0750(4) 0.3298(6) 0.233(2) 0.040(3) Uani 1.00
C3 C -0.1220(5) 0.3039(7) 0.221(3) 0.073(5) Uani 1.00
C4 C -0.1591(5) 0.3493(9) 0.201(3) 0.068(5) Uani 1.00
C5 C -0.1521(7) 0.4246(8) 0.197(3) 0.070(6) Uani 1.00
C6 C -0.1083(6) 0.4531(7) 0.214(3) 0.058(4) Uani 1.00
C7 C -0.0685(5) 0.4069(6) 0.233(2) 0.042(3) Uani 1.00
C8 C -0.0218(5) 0.4327(6) 0.251(2) 0.043(4) Uani 1.00
C9 C 0.0165(6) 0.3870(5) 0.271(2) 0.042(4) Uani 1.00
C10 C 0.0671(4) 0.4113(6) 0.278(2) 0.045(3) Uani 1.00
C11 C 0.0802(5) 0.4833(6) 0.277(2) 0.054(4) Uani 1.00
C12 C 0.1288(5) 0.5019(6) 0.300(2) 0.051(4) Uani 1.00
C13 C 0.1446(7) 0.5764(7) 0.292(3) 0.069(6) Uani 1.00
C14 C 0.1916(6) 0.5904(8) 0.312(2) 0.068(5) Uani 1.00
C15 C 0.2249(5) 0.5358(7) 0.332(3) 0.077(6) Uani 1.00
C16 C 0.2108(6) 0.4640(7) 0.336(3) 0.074(5) Uani 1.00
C17 C 0.1629(5) 0.4470(7) 0.318(2) 0.051(4) Uani 1.00
C18 C 0.1456(5) 0.3745(6) 0.321(2) 0.050(4) Uani 1.00
C19 C 0.0353(6) 0.1600(7) 0.280(2) 0.059(4) Uani 1.00
C20 C 0.1337(5) 0.2009(7) 0.306(2) 0.048(4) Uani 1.00
H1 H -0.0392 0.2332 0.2549 0.0500 Uiso 1.00
H2 H -0.1267 0.2503 0.2273 0.0781 Uiso 1.00
H3 H -0.1913 0.3283 0.1893 0.0812 Uiso 1.00
H4 H -0.1812 0.4557 0.1856 0.0749 Uiso 1.00
H5 H -0.1036 0.5056 0.2088 0.0706 Uiso 1.00
H6 H -0.0162 0.4852 0.2462 0.0468 Uiso 1.00
H7 H 0.0556 0.5208 0.2596 0.0608 Uiso 1.00
H8 H 0.1208 0.6162 0.2709 0.0750 Uiso 1.00
H9 H 0.2026 0.6402 0.3128 0.0762 Uiso 1.00
H10 H 0.2588 0.5484 0.3402 0.0930 Uiso 1.00
H11 H 0.2359 0.4250 0.3562 0.0905 Uiso 1.00
H12 H 0.1694 0.3347 0.3352 0.0574 Uiso 1.00

loop_
_atom_site_aniso_label
_atom_site_aniso_U_11
_atom_site_aniso_U_22
_atom_site_aniso_U_33
_atom_site_aniso_U_12
_atom_site_aniso_U_13
_atom_site_aniso_U_23
Pt1 0.0560(3) 0.0234(2) 0.0496(3) 0.0023(3) 0.0031(2) -0.0006(3)
N1 0.045(6) 0.028(4) 0.031(6) -0.012(4) -0.008(5) 0.001(4)
N2 0.055(7) 0.025(4) 0.045(6) -0.002(4) -0.004(6) -0.002(4)
N3 0.08(1) 0.032(5) 0.067(10) 0.000(6) -0.001(9) -0.011(6)
N4 0.080(10) 0.064(8) 0.08(1) 0.028(7) 0.005(8) -0.012(7)
C1 0.062(8) 0.032(5) 0.044(9) 0.000(6) 0.017(6) 0.004(6)
C2 0.041(7) 0.047(6) 0.033(7) -0.005(6) 0.004(6) 0.003(5)
C3 0.06(1) 0.054(7) 0.10(1) -0.026(7) -0.007(10) 0.011(9)
C4 0.041(8) 0.079(10) 0.08(1) -0.005(7) 0.003(9) -0.024(10)
C5 0.06(1) 0.055(8) 0.09(1) 0.024(8) -0.01(1) 0.002(9)
C6 0.055(9) 0.042(6) 0.08(1) 0.004(7) 0.017(9) -0.014(8)
C7 0.055(8) 0.037(5) 0.036(7) 0.001(6) 0.010(6) -0.002(5)
C8 0.052(8) 0.033(5) 0.044(10) 0.003(5) 0.013(6) -0.010(5)
C9 0.07(1) 0.019(5) 0.033(8) 0.003(5) -0.004(9) 0.000(5)
C10 0.038(6) 0.027(5) 0.071(10) -0.005(5) -0.006(7) 0.016(6)
C11 0.062(9) 0.024(5) 0.08(1) -0.001(5) 0.007(8) 0.016(6)
C12 0.07(1) 0.037(6) 0.042(8) -0.009(6) -0.003(8) -0.003(6)
C13 0.08(1) 0.045(7) 0.08(1) -0.019(8) 0.02(1) 0.008(9)
C14 0.08(1) 0.058(8) 0.06(1) -0.026(8) -0.017(9) -0.009(8)
C15 0.045(9) 0.049(7) 0.14(2) -0.009(6) -0.01(1) -0.006(10)
C16 0.055(9) 0.056(8) 0.11(2) -0.012(7) 0.03(1) -0.020(9)
C17 0.065(9) 0.045(6) 0.044(10) -0.002(7) 0.011(7) 0.001(6)
C18 0.057(8) 0.040(6) 0.053(10) 0.007(6) -0.003(7) 0.002(6)
C19 0.08(1) 0.038(6) 0.061(10) -0.003(7) -0.018(9) -0.014(7)
C20 0.068(9) 0.045(6) 0.033(7) 0.007(7) 0.006(7) -0.004(6)

loop_
_atom_type_symbol
_atom_type_description
_atom_type_scat_dispersion_real
_atom_type_scat_dispersion_imag
_atom_type_scat_source
Pt Pt -1.703 8.390
;International Tables for Crystallography
(1992, Vol. C, Tables 4.2.6.8 and 6.1.1.1)
;
N N 0.006 0.003
;International Tables for Crystallography
(1992, Vol. C, Tables 4.2.6.8 and 6.1.1.1)
;
C C 0.003 0.002
;International Tables for Crystallography
(1992, Vol. C, Tables 4.2.6.8 and 6.1.1.1)
;
H H 0.000 0.000
;International Tables for Crystallography
(1992, Vol. C, Table 6.1.1.2)
;
O O 0.011 0.006
;International Tables for Crystallography
(1992, Vol. C, Tables 4.2.6.8 and 6.1.1.1)
;

loop_
_geom_angle_atom_site_label_1
_geom_angle_atom_site_label_2
_geom_angle_atom_site_label_3
_geom_angle
_geom_angle_site_symmetry_1
_geom_angle_site_symmetry_2
_geom_angle_site_symmetry_3
_geom_angle_publ_flag
N1 PT1 N2 80.9(4) 1_555 1_555 1_555 yes
N1 PT1 C19 91.1(5) 1_555 1_555 1_555 yes
N1 PT1 C20 176.1(4) 1_555 1_555 1_555 yes
N2 PT1 C19 172.0(5) 1_555 1_555 1_555 yes
N2 PT1 C20 95.3(5) 1_555 1_555 1_555 yes
C19 PT1 C20 92.7(6) 1_555 1_555 1_555 yes
PT1 N1 C1 125.8(7) 1_555 1_555 1_555 yes
PT1 N1 C9 114.9(9) 1_555 1_555 1_555 yes
C1 N1 C9 119(1) 1_555 1_555 1_555 yes
PT1 N2 C10 113.2(8) 1_555 1_555 1_555 yes
PT1 N2 C18 128.5(8) 1_555 1_555 1_555 yes
C10 N2 C18 118.2(10) 1_555 1_555 1_555 yes
N1 C1 C2 123.0(10) 1_555 1_555 1_555 yes
N1 C1 H1 120(1) 1_555 1_555 1_555 no
C2 C1 H1 116(1) 1_555 1_555 1_555 no
C1 C2 C3 124(1) 1_555 1_555 1_555 yes
C1 C2 C7 117(1) 1_555 1_555 1_555 yes
C3 C2 C7 117(1) 1_555 1_555 1_555 yes
C2 C3 C4 121(1) 1_555 1_555 1_555 yes
C2 C3 H2 117(1) 1_555 1_555 1_555 no
C4 C3 H2 121(1) 1_555 1_555 1_555 no
C3 C4 C5 120(1) 1_555 1_555 1_555 yes
C3 C4 H3 118(1) 1_555 1_555 1_555 no
C5 C4 H3 120(1) 1_555 1_555 1_555 no
C4 C5 C6 120(1) 1_555 1_555 1_555 yes
C4 C5 H4 116(1) 1_555 1_555 1_555 no
C6 C5 H4 122(1) 1_555 1_555 1_555 no
C5 C6 C7 119(1) 1_555 1_555 1_555 yes
C5 C6 H5 120(1) 1_555 1_555 1_555 no
C7 C6 H5 119(1) 1_555 1_555 1_555 no
C2 C7 C6 119(1) 1_555 1_555 1_555 yes
C2 C7 C8 116(1) 1_555 1_555 1_555 yes
C6 C7 C8 123(1) 1_555 1_555 1_555 yes
C7 C8 C9 122(1) 1_555 1_555 1_555 yes
C7 C8 H6 118(1) 1_555 1_555 1_555 no
C9 C8 H6 118(1) 1_555 1_555 1_555 no
N1 C9 C8 120(1) 1_555 1_555 1_555 yes
N1 C9 C10 115(1) 1_555 1_555 1_555 yes
C8 C9 C10 124.5(9) 1_555 1_555 1_555 yes
N2 C10 C9 115.6(9) 1_555 1_555 1_555 yes
N2 C10 C11 121(1) 1_555 1_555 1_555 yes
C9 C10 C11 122(1) 1_555 1_555 1_555 yes
C10 C11 C12 119(1) 1_555 1_555 1_555 yes
C10 C11 H7 119(1) 1_555 1_555 1_555 no
C12 C11 H7 121(1) 1_555 1_555 1_555 no
C11 C12 C13 121(1) 1_555 1_555 1_555 yes
C11 C12 C17 119(1) 1_555 1_555 1_555 yes
C13 C12 C17 118(1) 1_555 1_555 1_555 yes
C12 C13 C14 118(1) 1_555 1_555 1_555 yes
C12 C13 H8 119(1) 1_555 1_555 1_555 no
C14 C13 H8 121(1) 1_555 1_555 1_555 no
C13 C14 C15 122(1) 1_555 1_555 1_555 yes
C13 C14 H9 119(1) 1_555 1_555 1_555 no
C15 C14 H9 118(1) 1_555 1_555 1_555 no
C14 C15 C16 120(1) 1_555 1_555 1_555 yes
C14 C15 H10 119(1) 1_555 1_555 1_555 no
C16 C15 H10 120(1) 1_555 1_555 1_555 no
C15 C16 C17 119(1) 1_555 1_555 1_555 yes
C15 C16 H11 118(1) 1_555 1_555 1_555 no
C17 C16 H11 121(1) 1_555 1_555 1_555 no
C12 C17 C16 120(1) 1_555 1_555 1_555 yes
C12 C17 C18 116(1) 1_555 1_555 1_555 yes
C16 C17 C18 122(1) 1_555 1_555 1_555 yes
N2 C18 C17 125(1) 1_555 1_555 1_555 yes
N2 C18 H12 117(1) 1_555 1_555 1_555 no
C17 C18 H12 117(1) 1_555 1_555 1_555 no
PT1 C19 N3 176(1) 1_555 1_555 1_555 yes
PT1 C20 N4 177(1) 1_555 1_555 1_555 yes

loop_
_geom_bond_atom_site_label_1
_geom_bond_atom_site_label_2
_geom_bond_distance
_geom_bond_site_symmetry_1
_geom_bond_site_symmetry_2
_geom_bond_publ_flag
PT1 N1 2.055(10) 1_555 1_555 yes
PT1 N2 2.068(9) 1_555 1_555 yes
PT1 C19 1.98(1) 1_555 1_555 yes
PT1 C20 1.97(1) 1_555 1_555 yes
N1 C1 1.33(2) 1_555 1_555 yes
N1 C9 1.38(1) 1_555 1_555 yes
N2 C10 1.40(1) 1_555 1_555 yes
N2 C18 1.30(2) 1_555 1_555 yes
N3 C19 1.12(2) 1_555 1_555 yes
N4 C20 1.11(2) 1_555 1_555 yes
C1 C2 1.42(2) 1_555 1_555 yes
C1 H1 0.966 1_555 1_555 no
C2 C3 1.40(2) 1_555 1_555 yes
C2 C7 1.42(2) 1_555 1_555 yes
C3 C4 1.34(2) 1_555 1_555 yes
C3 H2 0.992 1_555 1_555 no
C4 C5 1.39(2) 1_555 1_555 yes
C4 H3 0.984 1_555 1_555 no
C5 C6 1.34(2) 1_555 1_555 yes
C5 H4 0.999 1_555 1_555 no
C6 C7 1.40(2) 1_555 1_555 yes
C6 H5 0.972 1_555 1_555 no
C7 C8 1.40(2) 1_555 1_555 yes
C8 C9 1.37(2) 1_555 1_555 yes
C8 H6 0.975 1_555 1_555 no
C9 C10 1.48(2) 1_555 1_555 yes
C10 C11 1.37(1) 1_555 1_555 yes
C11 C12 1.41(2) 1_555 1_555 yes
C11 H7 0.979 1_555 1_555 no
C12 C13 1.44(2) 1_555 1_555 yes
C12 C17 1.39(2) 1_555 1_555 yes
C13 C14 1.35(2) 1_555 1_555 yes
C13 H8 1.000 1_555 1_555 no
C14 C15 1.37(2) 1_555 1_555 yes
C14 H9 0.964 1_555 1_555 no
C15 C16 1.37(2) 1_555 1_555 yes
C15 H10 0.978 1_555 1_555 no
C16 C17 1.38(2) 1_555 1_555 yes
C16 H11 1.010 1_555 1_555 no
C17 C18 1.41(2) 1_555 1_555 yes
C18 H12 0.994 1_555 1_555 no

loop_
_geom_contact_atom_site_label_1
_geom_contact_atom_site_label_2
_geom_contact_distance
_geom_contact_site_symmetry_1
_geom_contact_site_symmetry_2
_geom_contact_publ_flag
Pt1 Pt1 3.340(5) 1_555 7_555 ?
Pt1 Pt1 3.340(5) 1_555 7_554 ?
O1 N4 3.07(3) 1_555 1_555 ?
O1 N4 3.07(3) 1_555 7_554 ?
O1 O1 3.348(4) 1_555 7_555 ?
O1 O1 3.348(4) 1_555 7_554 ?
O1 C20 3.60(3) 1_555 1_555 ?
N1 C19 3.41(2) 1_555 7_554 ?
N1 C19 3.49(2) 1_555 7_555 ?
N1 N3 3.58(2) 1_555 7_555 ?
N3 C8 3.23(1) 1_555 3_545 ?
N3 C9 3.29(2) 1_555 7_554 ?
N3 C9 3.39(2) 1_555 7_555 ?
N3 C8 3.48(2) 1_555 7_555 ?
N3 C11 3.50(2) 1_555 3_545 ?
N3 C10 3.60(2) 1_555 7_554 ?
N4 C18 3.50(2) 1_555 7_555 ?
N4 C18 3.51(2) 1_555 7_554 ?
C1 C1 3.583(7) 1_555 7_555 ?
C1 C1 3.583(7) 1_555 7_554 ?
C4 C14 3.55(2) 1_555 5_566 ?
C4 C13 3.58(2) 1_555 5_565 ?
C5 C13 3.28(3) 1_555 5_565 ?
C5 C13 3.42(3) 1_555 5_566 ?
C5 C14 3.47(2) 1_555 5_566 ?
C5 C14 3.59(2) 1_555 5_565 ?
C6 C12 3.40(2) 1_555 5_566 ?
C6 C13 3.49(2) 1_555 5_566 ?
C6 C11 3.57(2) 1_555 5_565 ?
C6 C13 3.57(2) 1_555 5_565 ?
C6 C12 3.58(2) 1_555 5_565 ?
C9 C19 3.43(2) 1_555 7_554 ?
C9 C19 3.55(2) 1_555 7_555 ?
C18 C20 3.54(2) 1_555 7_555 ?
